data_7017856
loop_
_publ_author_name
'Colquhoun, Victoria P.'
'Strohmann, Carsten'

_publ_section_title
;
 Structural influence of steric factors and donor functions on lithium
 silylamides in non-coordinating solvents.
;
_journal_issue 6
_journal_name_full 'Dalton transactions (Cambridge, England : 2003)'
_journal_page_first 1897
_journal_page_last 1902
_journal_paper_doi 10.1039/c1dt11550b
_journal_volume 41
_journal_year 2012
_chemical_absolute_configuration syn
_chemical_formula_sum 'C28 H63 Li2 N5 O Si2'
_chemical_formula_weight 555.89
_chemical_name_systematic ?
_space_group_IT_number 4
_symmetry_cell_setting monoclinic
_symmetry_space_group_name_Hall 'P 2yb'
_symmetry_space_group_name_H-M 'P 1 21 1'
_atom_sites_solution_hydrogens geom
_atom_sites_solution_primary direct
_atom_sites_solution_secondary difmap
_audit_creation_date 2011-06-29T12:47:43-00:00
_audit_creation_method 'WinGX routine CIF_UPDATE'
_cell_angle_alpha 90
_cell_angle_beta 99.415(4)
_cell_angle_gamma 90
_cell_formula_units_Z 2
_cell_length_a 8.3553(4)
_cell_length_b 17.7254(6)
_cell_length_c 11.8129(5)
_cell_measurement_reflns_used 10408
_cell_measurement_temperature 173(2)
_cell_measurement_theta_max 26.00
_cell_measurement_theta_min 2.47
_cell_volume 1725.94(13)
_computing_cell_refinement
;
CrysAlis RED, Oxford Diffraction Ltd.,
Version 1.171.32.37 (release 24-10-2008 CrysAlis171 .NET)
(compiled Oct 24 2008,09:44:38)'
;
_computing_data_collection
;
CrysAlis CCD, Oxford Diffraction Ltd.,
Version 1.171.32.37 (release 24-10-2008 CrysAlis171 .NET)
(compiled Oct 24 2008,09:44:38)
;
_computing_data_reduction
;
CrysAlis RED, Oxford Diffraction Ltd.,
Version 1.171.32.37 (release 24-10-2008 CrysAlis171 .NET)
(compiled Oct 24 2008,09:44:38)
;
_computing_molecular_graphics
;
Ortep-3 (Farrugia, 1997) and Schakal 92
(Keller 1992)
;
_computing_publication_material 'wingx (Farrugia, 1999)'
_computing_structure_refinement 'SHELXL-97 (Sheldrick, 2008)'
_computing_structure_solution 'SHELXS-97 (Sheldrick, 2008)'
_diffrn_ambient_temperature 173(2)
_diffrn_measured_fraction_theta_full 0.993
_diffrn_measured_fraction_theta_max 0.993
_diffrn_measurement_device_type 'Xcalibur S Oxford Diffraction'
_diffrn_measurement_method Omega-scan
_diffrn_radiation_monochromator graphite
_diffrn_radiation_source 'Enhance (Mo) X-ray Source'
_diffrn_radiation_type MoK\a
_diffrn_radiation_wavelength 0.71073
_diffrn_reflns_av_R_equivalents 0.0235
_diffrn_reflns_av_unetI/netI 0.051
_diffrn_reflns_limit_h_max 9
_diffrn_reflns_limit_h_min -10
_diffrn_reflns_limit_k_max 21
_diffrn_reflns_limit_k_min -21
_diffrn_reflns_limit_l_max 14
_diffrn_reflns_limit_l_min -12
_diffrn_reflns_number 10408
_diffrn_reflns_theta_full 26
_diffrn_reflns_theta_max 26
_diffrn_reflns_theta_min 2.47
_exptl_absorpt_coefficient_mu 0.129
_exptl_absorpt_correction_T_max 0.9746
_exptl_absorpt_correction_T_min 0.9381
_exptl_absorpt_correction_type multi-scan
_exptl_absorpt_process_details
;
CrysAlis RED, Oxford Diffraction Ltd. Empirical absorption correction using
spherical harmonics,
implemented in SCALE3 ABSPACK scaling algorithm.
;
_exptl_crystal_colour colourless
_exptl_crystal_density_diffrn 1.07
_exptl_crystal_density_method 'not measured'
_exptl_crystal_description block
_exptl_crystal_F_000 616
_exptl_crystal_size_max 0.5
_exptl_crystal_size_mid 0.3
_exptl_crystal_size_min 0.2
_refine_diff_density_max 0.224
_refine_diff_density_min -0.225
_refine_diff_density_rms 0.035
_refine_ls_abs_structure_details 'Flack H D (1983), Acta Cryst. A39, 876-881'
_refine_ls_abs_structure_Flack 0.05(7)
_refine_ls_extinction_method none
_refine_ls_goodness_of_fit_ref 1.019
_refine_ls_hydrogen_treatment constr
_refine_ls_matrix_type full
_refine_ls_number_parameters 356
_refine_ls_number_reflns 6373
_refine_ls_number_restraints 1
_refine_ls_restrained_S_all 1.019
_refine_ls_R_factor_all 0.0414
_refine_ls_R_factor_gt 0.0329
_refine_ls_shift/su_max 0.025
_refine_ls_shift/su_mean 0.002
_refine_ls_structure_factor_coef Fsqd
_refine_ls_weighting_details 'calc w=1/[\s^2^(Fo^2^)+(0.0298P)^2^+0.0000P] where P=(Fo^2^+2Fc^2^)/3'
_refine_ls_weighting_scheme calc
_refine_ls_wR_factor_gt 0.0654
_refine_ls_wR_factor_ref 0.0665
_reflns_number_gt 5335
_reflns_number_total 6373
_reflns_threshold_expression >2sigma(I)
_cod_data_source_file c1dt11550b.txt
_cod_data_source_block 1521
_cod_original_cell_volume 1725.94(12)
_cod_original_sg_symbol_H-M 'P 21'
_cod_database_code 7017856

loop_
_space_group_symop_operation_xyz
'x, y, z'
'-x, y+1/2, -z'

loop_
_atom_site_label
_atom_site_type_symbol
_atom_site_fract_x
_atom_site_fract_y
_atom_site_fract_z
_atom_site_U_iso_or_equiv
_atom_site_adp_type
_atom_site_occupancy
_atom_site_symmetry_multiplicity
_atom_site_calc_flag
_atom_site_refinement_flags
C1 C 0.3805(3) 0.35557(12) 0.40070(17) 0.0335(5) Uani 1 1 d .
H1A H 0.4337 0.3108 0.4383 0.05 Uiso 1 1 calc R
H1B H 0.4625 0.3893 0.3778 0.05 Uiso 1 1 calc R
H1C H 0.3041 0.3402 0.3326 0.05 Uiso 1 1 calc R
C2 C 0.1956(3) 0.49532(11) 0.42117(18) 0.0337(5) Uani 1 1 d .
H2A H 0.1332 0.4816 0.3464 0.051 Uiso 1 1 calc R
H2B H 0.2897 0.5257 0.4098 0.051 Uiso 1 1 calc R
H2C H 0.1269 0.5246 0.4648 0.051 Uiso 1 1 calc R
C3 C -0.0330(2) 0.34085(11) 0.50142(17) 0.0245(4) Uani 1 1 d .
C4 C -0.1491(2) 0.40783(12) 0.50223(18) 0.0357(5) Uani 1 1 d .
H4A H -0.1629 0.4188 0.5814 0.053 Uiso 1 1 calc R
H4B H -0.2545 0.3953 0.4567 0.053 Uiso 1 1 calc R
H4C H -0.104 0.4522 0.4692 0.053 Uiso 1 1 calc R
C5 C -0.1044(3) 0.27483(12) 0.55826(19) 0.0375(6) Uani 1 1 d .
H5A H -0.0369 0.23 0.5543 0.056 Uiso 1 1 calc R
H5B H -0.2147 0.2648 0.5184 0.056 Uiso 1 1 calc R
H5C H -0.1077 0.2871 0.6387 0.056 Uiso 1 1 calc R
C6 C -0.0331(3) 0.31863(12) 0.37527(17) 0.0350(5) Uani 1 1 d .
H6A H 0.0028 0.3617 0.3337 0.053 Uiso 1 1 calc R
H6B H -0.143 0.304 0.3398 0.053 Uiso 1 1 calc R
H6C H 0.041 0.2761 0.3721 0.053 Uiso 1 1 calc R
C7 C 0.4354(2) 0.43526(10) 0.62388(16) 0.0236(4) Uani 1 1 d .
H7A H 0.507 0.3912 0.6446 0.028 Uiso 1 1 calc R
H7B H 0.5012 0.475 0.5947 0.028 Uiso 1 1 calc R
C8 C 0.4817(2) 0.43343(11) 0.83132(17) 0.0277(5) Uani 1 1 d .
H8A H 0.5955 0.4463 0.83 0.042 Uiso 1 1 calc R
H8B H 0.4698 0.3785 0.8329 0.042 Uiso 1 1 calc R
H8C H 0.4478 0.4553 0.8998 0.042 Uiso 1 1 calc R
C9 C 0.3648(2) 0.54685(10) 0.72952(17) 0.0218(4) Uani 1 1 d .
H9 H 0.3181 0.5624 0.6496 0.026 Uiso 1 1 calc R
C10 C 0.5261(3) 0.58798(11) 0.7613(2) 0.0356(5) Uani 1 1 d .
H10A H 0.5804 0.5701 0.8374 0.043 Uiso 1 1 calc R
H10B H 0.5969 0.5753 0.7045 0.043 Uiso 1 1 calc R
C11 C 0.5060(3) 0.67349(12) 0.7652(2) 0.0530(7) Uani 1 1 d .
H11A H 0.6133 0.6975 0.7886 0.064 Uiso 1 1 calc R
H11B H 0.4596 0.6924 0.6879 0.064 Uiso 1 1 calc R
C12 C 0.3959(3) 0.69376(12) 0.8490(3) 0.0533(7) Uani 1 1 d .
H12A H 0.3825 0.7492 0.8508 0.064 Uiso 1 1 calc R
H12B H 0.445 0.6769 0.9269 0.064 Uiso 1 1 calc R
C13 C 0.2311(3) 0.65652(11) 0.8149(2) 0.0389(6) Uani 1 1 d .
H13A H 0.1788 0.6767 0.7397 0.047 Uiso 1 1 calc R
H13B H 0.1612 0.6694 0.8722 0.047 Uiso 1 1 calc R
C14 C 0.2438(2) 0.57048(10) 0.80659(18) 0.0251(5) Uani 1 1 d .
H14 H 0.2877 0.5519 0.8855 0.03 Uiso 1 1 calc R
C15 C -0.0215(2) 0.57247(11) 0.67997(19) 0.0345(5) Uani 1 1 d .
H15A H -0.1177 0.5417 0.6533 0.052 Uiso 1 1 calc R
H15B H 0.0366 0.5822 0.6158 0.052 Uiso 1 1 calc R
H15C H -0.0547 0.6205 0.7101 0.052 Uiso 1 1 calc R
C16 C 0.0005(3) 0.52097(12) 0.8680(2) 0.0409(6) Uani 1 1 d .
H16A H -0.0278 0.5701 0.8973 0.061 Uiso 1 1 calc R
H16B H 0.0708 0.4935 0.9288 0.061 Uiso 1 1 calc R
H16C H -0.0987 0.4918 0.8433 0.061 Uiso 1 1 calc R
C17 C 0.2137(3) 0.33925(12) 1.06938(18) 0.0440(6) Uani 1 1 d .
H17A H 0.3294 0.3342 1.0655 0.066 Uiso 1 1 calc R
H17B H 0.1876 0.3094 1.1338 0.066 Uiso 1 1 calc R
H17C H 0.1881 0.3924 1.0806 0.066 Uiso 1 1 calc R
C18 C -0.1254(3) 0.31884(12) 0.9492(2) 0.0447(6) Uani 1 1 d .
H18A H -0.1437 0.3722 0.965 0.067 Uiso 1 1 calc R
H18B H -0.1503 0.288 1.0129 0.067 Uiso 1 1 calc R
H18C H -0.196 0.3039 0.8782 0.067 Uiso 1 1 calc R
C19 C 0.1446(2) 0.20108(9) 0.92699(16) 0.0199(4) Uani 1 1 d .
H19A H 0.2633 0.1949 0.9495 0.024 Uiso 1 1 calc R
H19B H 0.0913 0.1731 0.9831 0.024 Uiso 1 1 calc R
C20 C -0.0780(2) 0.15002(11) 0.79486(18) 0.0293(5) Uani 1 1 d .
H20A H -0.0991 0.1147 0.8546 0.044 Uiso 1 1 calc R
H20B H -0.1101 0.1268 0.7193 0.044 Uiso 1 1 calc R
H20C H -0.1406 0.1963 0.7995 0.044 Uiso 1 1 calc R
C21 C 0.1903(2) 0.10182(9) 0.78678(16) 0.0209(4) Uani 1 1 d .
H21 H 0.1322 0.0788 0.7143 0.025 Uiso 1 1 calc R
C22 C 0.2071(3) 0.03979(10) 0.87895(18) 0.0284(5) Uani 1 1 d .
H22A H 0.2585 0.0614 0.9533 0.034 Uiso 1 1 calc R
H22B H 0.0977 0.0216 0.8877 0.034 Uiso 1 1 calc R
C23 C 0.3079(3) -0.02660(10) 0.84925(19) 0.0337(5) Uani 1 1 d .
H23A H 0.3194 -0.0641 0.9122 0.04 Uiso 1 1 calc R
H23B H 0.2521 -0.0513 0.7785 0.04 Uiso 1 1 calc R
C24 C 0.4740(3) -0.00006(11) 0.83123(18) 0.0358(5) Uani 1 1 d .
H24A H 0.5379 -0.0434 0.8103 0.043 Uiso 1 1 calc R
H24B H 0.5325 0.0221 0.9032 0.043 Uiso 1 1 calc R
C25 C 0.4564(3) 0.05845(10) 0.73637(18) 0.0302(5) Uani 1 1 d .
H25A H 0.4032 0.035 0.6638 0.036 Uiso 1 1 calc R
H25B H 0.5655 0.0757 0.7253 0.036 Uiso 1 1 calc R
C26 C 0.3571(2) 0.12637(10) 0.76319(16) 0.0199(4) Uani 1 1 d .
H26 H 0.4155 0.1486 0.8362 0.024 Uiso 1 1 calc R
C27 C 0.2847(3) 0.16051(11) 0.56016(17) 0.0323(5) Uani 1 1 d .
H27A H 0.2602 0.2038 0.5086 0.048 Uiso 1 1 calc R
H27B H 0.186 0.1306 0.5602 0.048 Uiso 1 1 calc R
H27C H 0.3678 0.1291 0.5337 0.048 Uiso 1 1 calc R
C28 C 0.4993(2) 0.22430(11) 0.67727(19) 0.0344(5) Uani 1 1 d .
H28A H 0.5778 0.1881 0.6557 0.052 Uiso 1 1 calc R
H28B H 0.5387 0.2435 0.7546 0.052 Uiso 1 1 calc R
H28C H 0.4864 0.2663 0.6226 0.052 Uiso 1 1 calc R
Li1 Li 0.1471(4) 0.41789(16) 0.7203(3) 0.0216(7) Uani 1 1 d .
Li2 Li 0.1688(4) 0.27646(17) 0.6994(3) 0.0256(8) Uani 1 1 d .
N1 N 0.12932(18) 0.35891(8) 0.56439(13) 0.0206(4) Uani 1 1 d .
N2 N 0.38087(18) 0.46359(8) 0.72914(13) 0.0197(4) Uani 1 1 d .
N3 N 0.08540(18) 0.53211(8) 0.77087(13) 0.0233(4) Uani 1 1 d .
N4 N 0.09397(17) 0.16805(8) 0.81155(12) 0.0191(3) Uani 1 1 d .
N5 N 0.34390(18) 0.18713(8) 0.67554(13) 0.0211(4) Uani 1 1 d .
O O 0.13546(15) 0.34142(6) 0.82056(11) 0.0253(3) Uani 1 1 d .
Si1 Si 0.26731(6) 0.40636(3) 0.50351(4) 0.02131(13) Uani 1 1 d .
Si2 Si 0.09173(7) 0.30452(3) 0.93301(4) 0.02121(12) Uani 1 1 d .

loop_
_atom_site_aniso_label
_atom_site_aniso_U_11
_atom_site_aniso_U_22
_atom_site_aniso_U_33
_atom_site_aniso_U_23
_atom_site_aniso_U_13
_atom_site_aniso_U_12
C1 0.0353(13) 0.0487(13) 0.0176(11) -0.0002(10) 0.0079(10) -0.0002(11)
C2 0.0336(13) 0.0373(11) 0.0320(13) 0.0160(10) 0.0104(10) 0.0038(10)
C3 0.0202(11) 0.0289(10) 0.0226(11) 0.0007(9) -0.0018(9) -0.0009(9)
C4 0.0195(10) 0.0401(11) 0.0449(14) -0.0052(11) -0.0022(9) 0.0021(10)
C5 0.0269(12) 0.0446(13) 0.0374(14) 0.0029(10) -0.0056(10) -0.0095(10)
C6 0.0340(12) 0.0409(13) 0.0262(12) -0.0037(10) -0.0070(10) -0.0026(10)
C7 0.0190(10) 0.0252(10) 0.0280(11) 0.0019(8) 0.0078(9) -0.0009(9)
C8 0.0273(11) 0.0283(10) 0.0255(12) 0.0017(9) -0.0014(9) 0.0059(9)
C9 0.0201(10) 0.0200(9) 0.0242(11) 0.0014(8) 0.0006(9) -0.0007(8)
C10 0.0293(12) 0.0318(11) 0.0457(14) -0.0020(11) 0.0057(11) -0.0072(10)
C11 0.0412(15) 0.0326(13) 0.085(2) -0.0028(13) 0.0094(14) -0.0167(12)
C12 0.0479(15) 0.0263(11) 0.084(2) -0.0194(12) 0.0067(15) -0.0065(12)
C13 0.0369(13) 0.0235(11) 0.0561(16) -0.0093(11) 0.0070(12) -0.0001(10)
C14 0.0241(11) 0.0236(10) 0.0270(12) -0.0033(9) 0.0021(9) 0.0017(9)
C15 0.0246(12) 0.0318(12) 0.0451(14) -0.0034(10) 0.0002(10) 0.0051(10)
C16 0.0512(16) 0.0271(11) 0.0509(15) -0.0046(10) 0.0279(13) 0.0036(11)
C17 0.0717(17) 0.0300(11) 0.0268(13) -0.0057(10) -0.0024(12) 0.0077(12)
C18 0.0455(14) 0.0292(12) 0.0660(17) 0.0057(11) 0.0287(13) 0.0089(10)
C19 0.0220(10) 0.0198(9) 0.0188(10) 0.0026(8) 0.0057(8) 0.0015(8)
C20 0.0249(11) 0.0281(10) 0.0355(13) -0.0026(9) 0.0065(10) -0.0017(9)
C21 0.0259(11) 0.0169(9) 0.0205(11) -0.0023(8) 0.0053(9) -0.0004(8)
C22 0.0352(13) 0.0230(10) 0.0296(12) 0.0016(9) 0.0133(10) 0.0011(9)
C23 0.0529(15) 0.0194(10) 0.0301(13) 0.0030(9) 0.0108(11) 0.0058(10)
C24 0.0460(15) 0.0299(11) 0.0316(13) 0.0025(10) 0.0070(11) 0.0194(11)
C25 0.0356(13) 0.0293(11) 0.0273(12) 0.0015(9) 0.0097(10) 0.0080(10)
C26 0.0201(11) 0.0220(9) 0.0167(11) -0.0023(8) 0.0006(8) 0.0055(8)
C27 0.0423(13) 0.0337(11) 0.0213(12) 0.0026(9) 0.0063(10) 0.0076(10)
C28 0.0281(12) 0.0320(11) 0.0450(14) 0.0073(10) 0.0117(10) 0.0016(10)
Li1 0.0219(16) 0.0207(16) 0.0221(17) 0.0007(13) 0.0039(13) -0.0001(14)
Li2 0.0263(19) 0.0264(17) 0.0239(19) -0.0003(13) 0.0030(15) 0.0043(14)
N1 0.0204(8) 0.0239(8) 0.0170(9) 0.0018(7) 0.0017(7) -0.0004(7)
N2 0.0195(9) 0.0177(7) 0.0216(9) 0.0007(7) 0.0023(7) 0.0028(7)
N3 0.0207(9) 0.0213(8) 0.0298(10) 0.0008(7) 0.0096(8) 0.0007(7)
N4 0.0168(8) 0.0203(8) 0.0205(9) -0.0049(7) 0.0038(7) 0.0027(7)
N5 0.0192(9) 0.0243(8) 0.0209(9) 0.0004(7) 0.0064(7) -0.0002(7)
O 0.0365(8) 0.0178(6) 0.0234(8) -0.0010(6) 0.0104(6) 0.0009(6)
Si1 0.0203(3) 0.0268(3) 0.0172(3) 0.0039(2) 0.0043(2) 0.0008(2)
Si2 0.0283(3) 0.0182(2) 0.0183(3) 0.0001(2) 0.0075(2) 0.0017(2)

loop_
_atom_type_symbol
_atom_type_description
_atom_type_scat_dispersion_real
_atom_type_scat_dispersion_imag
_atom_type_scat_source
C C 0.0033 0.0016 'International Tables Vol C Tables 4.2.6.8 and 6.1.1.4'
H H 0 0 'International Tables Vol C Tables 4.2.6.8 and 6.1.1.4'
N N 0.0061 0.0033 'International Tables Vol C Tables 4.2.6.8 and 6.1.1.4'
O O 0.0106 0.006 'International Tables Vol C Tables 4.2.6.8 and 6.1.1.4'
Si Si 0.0817 0.0704 'International Tables Vol C Tables 4.2.6.8 and 6.1.1.4'
Li Li -0.0003 0.0001 'International Tables Vol C Tables 4.2.6.8 and 6.1.1.4'

loop_
_geom_angle_atom_site_label_1
_geom_angle_atom_site_label_2
_geom_angle_atom_site_label_3
_geom_angle
N1 C3 C5 109.90(15)
N1 C3 C4 111.10(15)
C5 C3 C4 107.38(16)
N1 C3 C6 113.52(16)
C5 C3 C6 107.00(16)
C4 C3 C6 107.67(16)
N2 C7 Si1 115.41(12)
N2 C9 C14 110.14(14)
N2 C9 C10 113.60(15)
C14 C9 C10 111.54(16)
C11 C10 C9 112.67(18)
C12 C11 C10 109.85(19)
C11 C12 C13 110.3(2)
C12 C13 C14 112.29(18)
N3 C14 C9 110.57(15)
N3 C14 C13 113.91(16)
C9 C14 C13 111.77(16)
N4 C19 Si2 112.63(12)
N4 C21 C26 110.60(14)
N4 C21 C22 114.65(14)
C26 C21 C22 110.63(16)
C23 C22 C21 112.32(16)
C24 C23 C22 110.31(16)
C23 C24 C25 109.64(18)
C24 C25 C26 112.14(16)
N5 C26 C25 114.12(15)
N5 C26 C21 111.55(15)
C25 C26 C21 110.89(15)
O Li1 N2 113.88(16)
O Li1 N1 101.35(14)
N2 Li1 N1 99.62(13)
O Li1 N3 118.14(16)
N2 Li1 N3 83.62(12)
N1 Li1 N3 135.28(16)
O Li2 N1 97.11(14)
O Li2 N5 135.73(18)
N1 Li2 N5 114.72(15)
O Li2 N4 89.20(13)
N1 Li2 N4 154.85(17)
N5 Li2 N4 75.02(10)
C3 N1 Si1 122.18(12)
C3 N1 Li1 118.59(14)
Si1 N1 Li1 99.84(11)
C3 N1 Li2 104.13(14)
Si1 N1 Li2 128.70(12)
Li1 N1 Li2 73.00(12)
C8 N2 C7 110.85(14)
C8 N2 C9 113.80(15)
C7 N2 C9 112.38(14)
C8 N2 Li1 107.87(14)
C7 N2 Li1 103.82(13)
C9 N2 Li1 107.47(13)
C16 N3 C15 109.03(16)
C16 N3 C14 111.35(16)
C15 N3 C14 113.08(15)
C16 N3 Li1 104.79(14)
C15 N3 Li1 113.14(14)
C14 N3 Li1 105.13(13)
C20 N4 C19 109.83(14)
C20 N4 C21 110.87(14)
C19 N4 C21 114.40(14)
C20 N4 Li2 115.42(13)
C19 N4 Li2 97.30(12)
C21 N4 Li2 108.51(12)
C28 N5 C27 109.10(15)
C28 N5 C26 110.76(15)
C27 N5 C26 113.21(15)
C28 N5 Li2 106.42(14)
C27 N5 Li2 102.83(15)
C26 N5 Li2 114.01(13)
Si2 O Li1 154.87(12)
Si2 O Li2 117.90(12)
Li1 O Li2 86.02(14)
N1 Si1 C1 119.21(9)
N1 Si1 C2 117.00(9)
C1 Si1 C2 102.48(9)
N1 Si1 C7 106.84(8)
C1 Si1 C7 102.93(9)
C2 Si1 C7 107.01(9)
O Si2 C17 114.96(9)
O Si2 C18 113.07(9)
C17 Si2 C18 105.59(11)
O Si2 C19 106.44(7)
C17 Si2 C19 104.76(9)
C18 Si2 C19 111.82(9)

loop_
_geom_bond_atom_site_label_1
_geom_bond_atom_site_label_2
_geom_bond_distance
C1 Si1 1.886(2)
C2 Si1 1.8975(19)
C3 N1 1.471(2)
C3 C5 1.519(3)
C3 C4 1.534(3)
C3 C6 1.541(3)
C7 N2 1.480(2)
C7 Si1 1.898(2)
C8 N2 1.456(2)
C9 N2 1.482(2)
C9 C14 1.526(2)
C9 C10 1.524(3)
C10 C11 1.526(3)
C11 C12 1.501(3)
C12 C13 1.521(3)
C13 C14 1.533(3)
C14 N3 1.487(2)
C15 N3 1.466(3)
C16 N3 1.458(2)
C17 Si2 1.864(2)
C18 Si2 1.873(2)
C19 N4 1.481(2)
C19 Si2 1.8901(17)
C20 N4 1.453(2)
C21 N4 1.479(2)
C21 C26 1.529(3)
C21 C22 1.538(2)
C22 C23 1.521(3)
C23 C24 1.514(3)
C24 C25 1.516(3)
C25 C26 1.524(2)
C26 N5 1.486(2)
C27 N5 1.451(2)
C28 N5 1.454(2)
Li1 O 1.813(3)
Li1 N2 2.101(3)
Li1 N1 2.102(3)
Li1 N3 2.196(3)
Li2 O 1.893(3)
Li2 N1 2.148(3)
Li2 N5 2.205(3)
Li2 N4 2.472(3)
N1 Si1 1.6808(15)
O Si2 1.5763(13)
